data_2104622
loop_
_publ_author_name
'Freney, Evelyn J.'
'Garvie, Laurence A. J.'
'Groy, Thomas L.'
'Buseck, Peter R.'

_publ_section_title
;
 Growth and single-crystal refinement of phase-III potassium nitrate,
 KNO~3~
;
_journal_issue 6
_journal_name_full 'Acta Crystallographica Section B'
_journal_page_first 659
_journal_page_last 663
_journal_paper_doi 10.1107/S0108768109041019
_journal_volume 65
_journal_year 2009
_chemical_formula_moiety 'K N O3'
_chemical_formula_sum 'K N O3'
_chemical_formula_weight 101.11
_chemical_name_systematic
;
 ?
;
_space_group_IT_number 160
_symmetry_cell_setting hexagonal
_symmetry_space_group_name_Hall 'R 3 -2"'
_symmetry_space_group_name_H-M 'R 3 m :H'
_atom_sites_solution_primary direct
_atom_sites_solution_secondary difmap
_audit_creation_method SHELXL-97
_cell_angle_alpha 90.00
_cell_angle_beta 90.00
_cell_angle_gamma 120.00
_cell_formula_units_Z 3
_cell_length_a 5.4325(2)
_cell_length_b 5.4325(2)
_cell_length_c 8.8255(7)
_cell_measurement_reflns_used 750
_cell_measurement_temperature 123(2)
_cell_measurement_theta_max 27.466
_cell_measurement_theta_min 4.909
_cell_volume 225.56(2)
_computing_cell_refinement 'SAINT V6.45A'
_computing_data_collection 'SMART V5.632'
_computing_data_reduction 'SAINT V6.45A'
_computing_molecular_graphics 'SHELXTL Version 6.14 (Sheldrick, 2003b)'
_computing_publication_material 'SHELXTL Version 6.14 (Sheldrick, 2003b)'
_computing_structure_refinement 'SHELXL-97 (Sheldrick, 1997)'
_computing_structure_solution 'SHELXS-97 (Sheldrick, 1990)'
_diffrn_ambient_temperature 123(2)
_diffrn_measured_fraction_theta_full 1.000
_diffrn_measured_fraction_theta_max 1.000
_diffrn_measurement_device_type 'Bruker SMART APEX'
_diffrn_measurement_method '\w scan'
_diffrn_radiation_monochromator graphite
_diffrn_radiation_source 'fine-focus sealed tube'
_diffrn_radiation_type MoK\a
_diffrn_radiation_wavelength 0.71073
_diffrn_reflns_av_R_equivalents 0.0137
_diffrn_reflns_av_sigmaI/netI 0.0105
_diffrn_reflns_limit_h_max 7
_diffrn_reflns_limit_h_min -7
_diffrn_reflns_limit_k_max 7
_diffrn_reflns_limit_k_min -7
_diffrn_reflns_limit_l_max 11
_diffrn_reflns_limit_l_min -11
_diffrn_reflns_number 755
_diffrn_reflns_theta_full 27.47
_diffrn_reflns_theta_max 27.47
_diffrn_reflns_theta_min 4.91
_diffrn_standards_decay_% 0.00
_exptl_absorpt_coefficient_mu 1.552
_exptl_absorpt_correction_T_max 0.9652
_exptl_absorpt_correction_T_min 0.8540
_exptl_absorpt_correction_type multi-scan
_exptl_absorpt_process_details 'SADABS Version 2.10 (Sheldrick, 2003a)'
_exptl_crystal_colour Colorless
_exptl_crystal_density_diffrn 2.233
_exptl_crystal_density_method 'not measured'
_exptl_crystal_description Plate
_exptl_crystal_F_000 150
_exptl_crystal_size_max 0.11
_exptl_crystal_size_mid 0.08
_exptl_crystal_size_min 0.02
_refine_diff_density_max 0.181
_refine_diff_density_min -0.186
_refine_ls_abs_structure_details 'Flack H D (1983), Acta Cryst. A39, 876-881'
_refine_ls_abs_structure_Flack -0.05(7)
_refine_ls_extinction_method none
_refine_ls_goodness_of_fit_ref 1.137
_refine_ls_matrix_type full
_refine_ls_number_parameters 12
_refine_ls_number_reflns 155
_refine_ls_number_restraints 0
_refine_ls_restrained_S_all 1.137
_refine_ls_R_factor_all 0.0167
_refine_ls_R_factor_gt 0.0167
_refine_ls_shift/su_max 0.000
_refine_ls_shift/su_mean 0.000
_refine_ls_structure_factor_coef Fsqd
_refine_ls_weighting_details 'calc w=1/[\s^2^(Fo^2^)+(0.0254P)^2^+0.2140P] where P=(Fo^2^+2Fc^2^)/3'
_refine_ls_weighting_scheme calc
_refine_ls_wR_factor_gt 0.0410
_refine_ls_wR_factor_ref 0.0410
_reflns_number_gt 155
_reflns_number_total 155
_reflns_threshold_expression >2sigma(I)
_cod_data_source_file bp5023.cif
_cod_data_source_block 123K
_cod_depositor_comments
;
The following automatic conversions were performed:
'_symmetry_cell_setting' value 'Hexagonal' changed to 'hexagonal'
according to '/home/saulius/struct/CIF-dictionaries/cif_core.dic'
dictionary named 'cif_core.dic' version 2.4.1 from 2010-06-29.

Automatic conversion script
Id: cif_fix_enum 1527 2010-12-29 10:47:43Z saulius 

The following automatic conversions were performed:

'_symmetry_cell_setting' value 'Hexagonal' changed to 'hexagonal'
according to /home/saulius/struct/CIF-dictionaries/cif_core.dic
dictionary named 'cif_core.dic' version 2.4.1 from 2010-06-29.

Automatic conversion script
Id: cif_fix_values 1715 2011-07-08 13:25:40Z adriana 
;
_cod_original_sg_symbol_H-M R3m
_cod_database_code 2104622

loop_
_symmetry_equiv_pos_as_xyz
'x, y, z'
'-y, x-y, z'
'-x+y, -x, z'
'-y, -x, z'
'-x+y, y, z'
'x, x-y, z'
'x+2/3, y+1/3, z+1/3'
'-y+2/3, x-y+1/3, z+1/3'
'-x+y+2/3, -x+1/3, z+1/3'
'-y+2/3, -x+1/3, z+1/3'
'-x+y+2/3, y+1/3, z+1/3'
'x+2/3, x-y+1/3, z+1/3'
'x+1/3, y+2/3, z+2/3'
'-y+1/3, x-y+2/3, z+2/3'
'-x+y+1/3, -x+2/3, z+2/3'
'-y+1/3, -x+2/3, z+2/3'
'-x+y+1/3, y+2/3, z+2/3'
'x+1/3, x-y+2/3, z+2/3'

loop_
_atom_site_type_symbol
_atom_site_label
_atom_site_fract_x
_atom_site_fract_y
_atom_site_fract_z
_atom_site_U_iso_or_equiv
_atom_site_adp_type
_atom_site_calc_flag
_atom_site_refinement_flags
_atom_site_occupancy
_atom_site_disorder_assembly
_atom_site_disorder_group
K K1 0.0000 0.0000 0.5000 0.0153(2) Uani d S 1 . .
N N1 0.6667 0.3333 0.3975(3) 0.0133(6) Uani d S 1 . .
O O1 0.53347(16) 0.0669(3) 0.39836(16) 0.0185(4) Uani d S 1 . .

loop_
_atom_site_aniso_label
_atom_site_aniso_U_11
_atom_site_aniso_U_22
_atom_site_aniso_U_33
_atom_site_aniso_U_12
_atom_site_aniso_U_13
_atom_site_aniso_U_23
K1 0.0130(2) 0.0130(2) 0.0200(3) 0.00650(12) 0.000 0.000
N1 0.0128(9) 0.0128(9) 0.0142(11) 0.0064(4) 0.000 0.000
O1 0.0163(7) 0.0101(7) 0.0271(8) 0.0051(3) -0.0001(3) -0.0003(5)

loop_
_atom_type_symbol
_atom_type_description
_atom_type_scat_dispersion_real
_atom_type_scat_dispersion_imag
_atom_type_scat_source
N N 0.0061 0.0033 'International Tables Vol C Tables 4.2.6.8 and 6.1.1.4'
O O 0.0106 0.0060 'International Tables Vol C Tables 4.2.6.8 and 6.1.1.4'
K K 0.2009 0.2494 'International Tables Vol C Tables 4.2.6.8 and 6.1.1.4'

loop_
_geom_angle_atom_site_label_1
_geom_angle_atom_site_label_2
_geom_angle_atom_site_label_3
_geom_angle_site_symmetry_1
_geom_angle_site_symmetry_3
_geom_angle
_geom_angle_publ_flag
O1 K1 O1 9 7_455 71.84(5) ?
O1 K1 O1 9 3 98.93(3) ?
O1 K1 O1 7_455 3 145.09(5) ?
O1 K1 O1 8_445 3 73.299(11) ?
O1 K1 O1 3 2_545 44.32(6) ?
O1 K1 O1 3 3_665 141.42(5) ?
O1 K1 O1 2_545 3_665 110.75(3) ?
O1 K1 O1 7_455 1_455 98.92(3) ?
O1 K1 O1 8_445 1_455 73.298(11) ?
O1 K1 O1 3 1_455 69.04(6) ?
O1 K1 N1 9 1_445 83.01(4) ?
O1 K1 N1 7_455 1_445 148.73(6) ?
O1 K1 N1 3 1_445 22.43(3) ?
O1 K1 N1 3_665 1_445 130.28(5) ?
O1 K1 N1 1_455 1_445 91.08(3) ?
N1 K1 N1 1_445 1_455 112.63(5) ?
O1 K1 K1 9 13_444 138.615(9) ?
O1 K1 K1 7_455 13_444 138.614(9) ?
O1 K1 K1 8_445 13_444 90.52(3) ?
O1 K1 K1 3 13_444 39.69(3) ?
O1 K1 K1 2_545 13_444 72.96(3) ?
O1 K1 K1 3_665 13_444 115.02(3) ?
N1 K1 K1 1_445 13_444 57.32(3) ?
O1 N1 O1 2_655 . 119.996(4) ?
O1 N1 K1 2_655 1_655 61.18(4) ?
O1 N1 K1 3_665 1_655 163.6(2) ?
K1 N1 K1 1_655 1_665 112.63(4) ?
N1 O1 K1 . 13_544 132.30(16) ?
N1 O1 K1 . . 96.39(6) ?
K1 O1 K1 13_544 . 98.93(3) ?
K1 O1 K1 . 1_655 141.42(5) ?

loop_
_geom_bond_atom_site_label_1
_geom_bond_atom_site_label_2
_geom_bond_site_symmetry_2
_geom_bond_distance
_geom_bond_publ_flag
K1 O1 9 2.7799(14) ?
K1 O1 3 2.8778(5) ?
K1 N1 1_445 3.2643(9) ?
K1 K1 13_444 4.30019(18) ?
N1 O1 2_655 1.2533(15) ?
O1 K1 13_544 2.7798(14) ?
